data_1000445
loop_
_publ_author_name
'Croguennec, L'
'Deniard, P'
'Brec, R'
'Couzi, M'
'Sourisseau, C'
'Fourquet, J L'
'Calage, Y'

_publ_section_title
;
Structural and spectroscopic evidence for hydrogen bonding induced (N
H4)(+) cation ordering in $-beta-(N H4)2 Fe F5 at low temperature
;
_journal_coden_ASTM JSSCBI
_journal_name_full 'Journal of Solid State Chemistry'
_journal_page_first 189
_journal_page_last 197
_journal_paper_doi 10.1006/jssc.1997.7269
_journal_volume 131
_journal_year 1997
_chemical_formula_structural '(N H4)2 (Fe F5)'
_chemical_formula_sum 'F5 Fe H8 N2'
_chemical_name_systematic
;
Diammonium catena-pentafluoroferrate(III) - $-beta
;
_space_group_IT_number 62
_symmetry_cell_setting orthorhombic
_symmetry_Int_Tables_number 62
_symmetry_space_group_name_Hall '-P 2ac 2n'
_symmetry_space_group_name_H-M 'P n m a'
_cell_angle_alpha 90
_cell_angle_beta 90
_cell_angle_gamma 90
_cell_formula_units_Z 4
_cell_length_a 6.3385(3)
_cell_length_b 7.6191(2)
_cell_length_c 11.0298(4)
_cell_volume 532.7
_cod_original_formula_sum 'H8 F5 Fe N2'
_cod_database_code 1000445

loop_
_symmetry_equiv_pos_as_xyz
x,y,z
1/2+x,1/2-y,1/2-z
-x,1/2+y,-z
1/2-x,-y,1/2+z
-x,-y,-z
1/2-x,1/2+y,1/2+z
x,1/2-y,z
1/2+x,y,1/2-z

loop_
_atom_site_label
_atom_site_type_symbol
_atom_site_symmetry_multiplicity
_atom_site_Wyckoff_symbol
_atom_site_fract_x
_atom_site_fract_y
_atom_site_fract_z
_atom_site_occupancy
_atom_site_attached_hydrogens
_atom_site_calc_flag
N1 N3- 4 c 0.428(1) 0.25 0.1958(9) 1. 4 d
N2 N3- 4 c 0.510(1) 0.25 0.8584(9) 1. 4 d
Fe1 Fe3+ 4 a 0. 0. 0. 1. 0 d
F1 F1- 4 c 0.0880(6) 0.25 0.0082(6) 1. 0 d
F2 F1- 8 d 0.2271(7) 0.0521(5) 0.4367(5) 1. 0 d
F3 F1- 8 d 0.1051(8) 0.5265(7) 0.1595(4) 1. 0 d

loop_
_atom_type_symbol
_atom_type_oxidation_number
N3- -3.000
Fe3+ 3.000
F1- -1.000
H1+ 1.000
